data_7206705
loop_
_publ_author_name
'Sun, Di'
'Li, Yun-Hua'
'Hao, Hong-Jun'
'Liu, Fu-Jing'
'Zhao, Yang'
'Huang, Rong-Bin'
'Zheng, Lan-Sun'

_publ_section_title
;
 Syntheses, structures and photoluminescent properties of a series of
 Ag(i) coordination architectures based on
 2,4-diamino-6-methyl-1,3,5-triazine and dicarboxylates: from a 0D
 discrete molecule to a 3D infinite network
;
_journal_issue 21
_journal_name_full CrystEngComm
_journal_page_first 6431
_journal_paper_doi 10.1039/c1ce05683b
_journal_volume 13
_journal_year 2011
_chemical_formula_moiety 'C24 H40 Ag4 N20 O10, O'
_chemical_formula_sum 'C24 H40 Ag4 N20 O11'
_chemical_formula_weight 1216.24
_chemical_name_systematic
;
?
;
_space_group_IT_number 2
_symmetry_cell_setting triclinic
_symmetry_space_group_name_Hall '-P 1'
_symmetry_space_group_name_H-M 'P -1'
_atom_sites_solution_hydrogens geom
_atom_sites_solution_primary direct
_atom_sites_solution_secondary difmap
_audit_creation_method SHELXL-97
_cell_angle_alpha 106.082(6)
_cell_angle_beta 91.756(7)
_cell_angle_gamma 100.229(7)
_cell_formula_units_Z 1
_cell_length_a 6.915(3)
_cell_length_b 12.114(5)
_cell_length_c 12.735(5)
_cell_measurement_reflns_used 1598
_cell_measurement_temperature 173(2)
_cell_measurement_theta_max 49.409
_cell_measurement_theta_min 5.544
_cell_volume 1005.1(7)
_computing_structure_refinement 'SHELXL-97 (Sheldrick, 1997)'
_computing_structure_solution 'SHELXS-97 (Sheldrick, 1990)'
_diffrn_ambient_temperature 173(2)
_diffrn_detector_area_resol_mean none
_diffrn_measured_fraction_theta_full 0.986
_diffrn_measured_fraction_theta_max 0.986
_diffrn_measurement_device_type 'Bruker SMART CCD'
_diffrn_measurement_method '\f and \w'
_diffrn_radiation_monochromator graphite
_diffrn_radiation_source 'fine-focus sealed tube'
_diffrn_radiation_type MoK\a
_diffrn_radiation_wavelength 0.71073
_diffrn_reflns_av_R_equivalents 0.0379
_diffrn_reflns_av_sigmaI/netI 0.0741
_diffrn_reflns_limit_h_max 6
_diffrn_reflns_limit_h_min -8
_diffrn_reflns_limit_k_max 14
_diffrn_reflns_limit_k_min -13
_diffrn_reflns_limit_l_max 13
_diffrn_reflns_limit_l_min -15
_diffrn_reflns_number 5912
_diffrn_reflns_theta_full 25.00
_diffrn_reflns_theta_max 25.00
_diffrn_reflns_theta_min 1.67
_diffrn_standards_interval_count 0
_diffrn_standards_interval_time none
_diffrn_standards_number none
_exptl_absorpt_coefficient_mu 1.999
_exptl_absorpt_correction_T_max 0.8251
_exptl_absorpt_correction_T_min 0.7536
_exptl_absorpt_correction_type multi-scan
_exptl_absorpt_process_details 'SADABS (Bruker, 2002)'
_exptl_crystal_colour colorless
_exptl_crystal_density_diffrn 2.009
_exptl_crystal_density_method 'not measured'
_exptl_crystal_description Block
_exptl_crystal_F_000 600
_exptl_crystal_size_max 0.15
_exptl_crystal_size_mid 0.10
_exptl_crystal_size_min 0.10
_refine_diff_density_max 2.673
_refine_diff_density_min -1.415
_refine_diff_density_rms 0.189
_refine_ls_extinction_method none
_refine_ls_goodness_of_fit_ref 1.168
_refine_ls_hydrogen_treatment constr
_refine_ls_matrix_type full
_refine_ls_number_parameters 268
_refine_ls_number_reflns 3492
_refine_ls_number_restraints 0
_refine_ls_restrained_S_all 1.168
_refine_ls_R_factor_all 0.0953
_refine_ls_R_factor_gt 0.0744
_refine_ls_shift/su_max 0.002
_refine_ls_shift/su_mean 0.000
_refine_ls_structure_factor_coef Fsqd
_refine_ls_weighting_details 'calc w=1/[\s^2^(Fo^2^)+(0.0612P)^2^+7.3198P] where P=(Fo^2^+2Fc^2^)/3'
_refine_ls_weighting_scheme calc
_refine_ls_wR_factor_gt 0.1580
_refine_ls_wR_factor_ref 0.1681
_reflns_number_gt 2805
_reflns_number_total 3492
_reflns_threshold_expression >2sigma(I)
_cod_data_source_file c1ce05683b.txt
_cod_data_source_block p2
_cod_depositor_comments
;
The following automatic conversions were performed:

'_symmetry_cell_setting' value 'Triclinic' changed to 'triclinic'
according to /home/saulius/struct/CIF-dictionaries/cif_core.dic
dictionary named 'cif_core.dic' version 2.4.1 from 2010-06-29.

Automatic conversion script
Id: cif_fix_values 1715 2011-07-08 13:25:40Z adriana 
;
_cod_original_cell_volume 1005.1(6)
_cod_original_sg_symbol_H-M P-1
_cod_database_code 7206705

loop_
_symmetry_equiv_pos_as_xyz
'x, y, z'
'-x, -y, -z'

loop_
_atom_site_label
_atom_site_type_symbol
_atom_site_fract_x
_atom_site_fract_y
_atom_site_fract_z
_atom_site_U_iso_or_equiv
_atom_site_adp_type
_atom_site_occupancy
_atom_site_symmetry_multiplicity
_atom_site_calc_flag
_atom_site_refinement_flags
Ag1 Ag 0.46420(14) 0.41897(7) 0.27190(7) 0.0289(3) Uani 1 1 d .
Ag2 Ag 0.05565(13) 0.32184(7) 0.34730(7) 0.0282(3) Uani 1 1 d .
C1 C 0.2833(16) 0.4436(9) 0.0495(8) 0.021(2) Uani 1 1 d .
C2 C 0.2788(16) 0.2521(9) 0.0400(8) 0.020(2) Uani 1 1 d .
C3 C 0.1771(16) 0.2993(9) -0.1085(8) 0.021(2) Uani 1 1 d .
C4 C 0.107(2) 0.2636(11) -0.2255(9) 0.046(4) Uani 1 1 d .
H4A H -0.0167 0.2897 -0.2343 0.069 Uiso 1 1 calc R
H4B H 0.0861 0.1781 -0.2542 0.069 Uiso 1 1 calc R
H4C H 0.2066 0.2991 -0.2659 0.069 Uiso 1 1 calc R
C5 C -0.1609(16) 0.3112(9) 0.1301(8) 0.021(2) Uani 1 1 d .
C6 C -0.1439(15) 0.1277(9) 0.1373(8) 0.019(2) Uani 1 1 d .
C7 C -0.2724(15) 0.1553(8) -0.0158(8) 0.018(2) Uani 1 1 d .
C8 C -0.3555(18) 0.1064(9) -0.1318(9) 0.032(3) Uani 1 1 d .
H8A H -0.3097 0.1624 -0.1727 0.048 Uiso 1 1 calc R
H8B H -0.4999 0.0920 -0.1347 0.048 Uiso 1 1 calc R
H8C H -0.3120 0.0326 -0.1646 0.048 Uiso 1 1 calc R
C9 C 0.3113(19) 0.6418(9) 0.3801(9) 0.028(3) Uani 1 1 d .
C10 C 0.296(2) 0.7626(10) 0.4489(9) 0.040(3) Uani 1 1 d .
H10A H 0.2787 0.8112 0.3996 0.047 Uiso 1 1 calc R
H10B H 0.1761 0.7565 0.4894 0.047 Uiso 1 1 calc R
C11 C 0.471(2) 0.8238(10) 0.5300(9) 0.044(4) Uani 1 1 d .
H11A H 0.4502 0.9033 0.5683 0.053 Uiso 1 1 calc R
H11B H 0.5887 0.8332 0.4884 0.053 Uiso 1 1 calc R
C12 C 0.5167(19) 0.7654(10) 0.6152(8) 0.030(3) Uani 1 1 d .
N1 N 0.3232(13) 0.3668(7) 0.0999(7) 0.0203(19) Uani 1 1 d .
N2 N 0.2111(13) 0.2143(7) -0.0677(7) 0.0202(19) Uani 1 1 d .
N3 N 0.2088(14) 0.4119(7) -0.0572(7) 0.026(2) Uani 1 1 d .
N4 N 0.3219(14) 0.5580(7) 0.1030(7) 0.027(2) Uani 1 1 d .
H4D H 0.3736 0.5822 0.1714 0.032 Uiso 1 1 calc R
H4E H 0.2957 0.6091 0.0699 0.032 Uiso 1 1 calc R
N5 N 0.3102(14) 0.1717(8) 0.0863(7) 0.028(2) Uani 1 1 d .
H5A H 0.2872 0.0975 0.0477 0.033 Uiso 1 1 calc R
H5B H 0.3540 0.1920 0.1559 0.033 Uiso 1 1 calc R
N6 N -0.1036(12) 0.2432(7) 0.1874(7) 0.0182(19) Uani 1 1 d .
N7 N -0.2292(13) 0.0785(8) 0.0338(7) 0.025(2) Uani 1 1 d .
N8 N -0.2406(12) 0.2700(7) 0.0259(7) 0.0192(19) Uani 1 1 d .
N9 N -0.1344(13) 0.4280(7) 0.1770(7) 0.027(2) Uani 1 1 d .
H9A H -0.0800 0.4588 0.2446 0.032 Uiso 1 1 calc R
H9B H -0.1716 0.4732 0.1400 0.032 Uiso 1 1 calc R
N10 N -0.0944(16) 0.0538(8) 0.1915(8) 0.039(3) Uani 1 1 d .
H10C H -0.0367 0.0818 0.2586 0.047 Uiso 1 1 calc R
H10D H -0.1198 -0.0222 0.1597 0.047 Uiso 1 1 calc R
O1 O 0.4800(12) 0.6237(7) 0.3501(6) 0.0329(19) Uani 1 1 d .
O1W O 0.1806(14) 0.4105(8) 0.5122(7) 0.047(2) Uani 1 1 d .
H1WA H 0.0889 0.4195 0.5549 0.057 Uiso 1 1 d R
H1WB H 0.2317 0.4825 0.5246 0.057 Uiso 1 1 d R
O2 O 0.1585(13) 0.5653(7) 0.3530(6) 0.040(2) Uani 1 1 d .
O2W O 0.958(5) 0.974(3) 0.526(2) 0.101(9) Uiso 0.50 1 d P
O3 O 0.4183(12) 0.6661(6) 0.6084(6) 0.0299(19) Uani 1 1 d .
O4 O 0.6632(14) 0.8174(7) 0.6827(6) 0.041(2) Uani 1 1 d .

loop_
_atom_site_aniso_label
_atom_site_aniso_U_11
_atom_site_aniso_U_22
_atom_site_aniso_U_33
_atom_site_aniso_U_23
_atom_site_aniso_U_13
_atom_site_aniso_U_12
Ag1 0.0425(6) 0.0218(5) 0.0218(5) 0.0049(4) -0.0058(4) 0.0084(4)
Ag2 0.0353(5) 0.0284(5) 0.0199(5) 0.0045(4) -0.0051(4) 0.0089(4)
C1 0.027(6) 0.029(6) 0.014(5) 0.014(4) 0.003(4) 0.009(5)
C2 0.024(6) 0.019(5) 0.024(6) 0.012(4) 0.007(5) 0.011(5)
C3 0.027(6) 0.021(6) 0.015(5) 0.005(4) -0.002(4) 0.004(5)
C4 0.083(11) 0.027(7) 0.022(6) 0.002(5) -0.022(7) 0.007(7)
C5 0.024(6) 0.021(5) 0.017(5) 0.005(4) 0.000(4) 0.001(5)
C6 0.023(6) 0.018(5) 0.020(5) 0.009(4) 0.001(4) 0.007(4)
C7 0.024(6) 0.016(5) 0.018(5) 0.007(4) 0.001(4) 0.010(4)
C8 0.039(7) 0.017(6) 0.031(6) -0.003(5) -0.006(5) 0.000(5)
C9 0.051(8) 0.018(6) 0.019(6) 0.006(5) 0.001(5) 0.015(6)
C10 0.070(10) 0.024(6) 0.025(6) 0.001(5) -0.008(6) 0.022(6)
C11 0.083(11) 0.029(7) 0.019(6) 0.003(5) -0.012(6) 0.015(7)
C12 0.056(8) 0.024(6) 0.013(5) 0.000(5) 0.007(5) 0.021(6)
N1 0.026(5) 0.013(4) 0.022(5) 0.005(4) 0.002(4) 0.003(4)
N2 0.033(5) 0.008(4) 0.018(4) 0.003(3) 0.000(4) 0.002(4)
N3 0.036(6) 0.020(5) 0.021(5) 0.006(4) -0.004(4) 0.008(4)
N4 0.036(6) 0.014(5) 0.026(5) 0.005(4) -0.002(4) -0.002(4)
N5 0.037(6) 0.025(5) 0.022(5) 0.009(4) -0.006(4) 0.010(4)
N6 0.024(5) 0.016(4) 0.021(5) 0.012(4) 0.001(4) 0.010(4)
N7 0.022(5) 0.025(5) 0.030(5) 0.011(4) -0.001(4) 0.006(4)
N8 0.022(5) 0.010(4) 0.022(5) 0.003(3) -0.001(4) -0.002(4)
N9 0.033(6) 0.019(5) 0.025(5) 0.003(4) -0.006(4) 0.000(4)
N10 0.066(8) 0.019(5) 0.036(6) 0.007(4) -0.005(5) 0.020(5)
O1 0.028(5) 0.033(5) 0.036(5) 0.006(4) -0.002(4) 0.008(4)
O1W 0.050(6) 0.048(6) 0.041(5) 0.005(4) -0.005(4) 0.016(5)
O2 0.040(5) 0.043(5) 0.025(4) -0.007(4) -0.002(4) 0.004(4)
O3 0.039(5) 0.026(4) 0.028(4) 0.007(3) -0.007(4) 0.018(4)
O4 0.061(6) 0.035(5) 0.024(4) 0.002(4) -0.008(4) 0.013(4)

loop_
_atom_type_symbol
_atom_type_description
_atom_type_scat_dispersion_real
_atom_type_scat_dispersion_imag
_atom_type_scat_source
C C 0.0033 0.0016 'International Tables Vol C Tables 4.2.6.8 and 6.1.1.4'
H H 0.0000 0.0000 'International Tables Vol C Tables 4.2.6.8 and 6.1.1.4'
N N 0.0061 0.0033 'International Tables Vol C Tables 4.2.6.8 and 6.1.1.4'
O O 0.0106 0.0060 'International Tables Vol C Tables 4.2.6.8 and 6.1.1.4'
Ag Ag -0.8971 1.1015 'International Tables Vol C Tables 4.2.6.8 and 6.1.1.4'

loop_
_geom_angle_atom_site_label_1
_geom_angle_atom_site_label_2
_geom_angle_atom_site_label_3
_geom_angle
_geom_angle_site_symmetry_1
_geom_angle_site_symmetry_3
_geom_angle_publ_flag
N1 Ag1 O3 138.8(3) . 2_666 y
N1 Ag1 O1 108.5(3) . . y
O3 Ag1 O1 112.6(3) 2_666 . y
N1 Ag1 Ag2 88.6(2) . . ?
O3 Ag1 Ag2 82.6(2) 2_666 . ?
O1 Ag1 Ag2 99.6(2) . . ?
O1W Ag2 N6 172.4(3) . . y
O1W Ag2 Ag1 86.5(3) . . ?
N6 Ag2 Ag1 98.6(2) . . ?
N1 C1 N4 119.8(9) . . ?
N1 C1 N3 122.8(9) . . ?
N4 C1 N3 117.3(9) . . ?
N5 C2 N2 116.8(9) . . ?
N5 C2 N1 119.1(9) . . ?
N2 C2 N1 124.1(9) . . ?
N3 C3 N2 126.9(9) . . ?
N3 C3 C4 116.9(9) . . ?
N2 C3 C4 116.0(9) . . ?
C3 C4 H4A 109.5 . . ?
C3 C4 H4B 109.5 . . ?
H4A C4 H4B 109.5 . . ?
C3 C4 H4C 109.5 . . ?
H4A C4 H4C 109.5 . . ?
H4B C4 H4C 109.5 . . ?
N6 C5 N8 123.5(9) . . ?
N6 C5 N9 119.4(9) . . ?
N8 C5 N9 117.0(9) . . ?
N6 C6 N10 119.0(9) . . ?
N6 C6 N7 124.3(9) . . ?
N10 C6 N7 116.7(9) . . ?
N8 C7 N7 126.6(9) . . ?
N8 C7 C8 117.1(9) . . ?
N7 C7 C8 116.2(9) . . ?
C7 C8 H8A 109.5 . . ?
C7 C8 H8B 109.5 . . ?
H8A C8 H8B 109.5 . . ?
C7 C8 H8C 109.5 . . ?
H8A C8 H8C 109.5 . . ?
H8B C8 H8C 109.5 . . ?
O2 C9 O1 123.1(10) . . ?
O2 C9 C10 118.5(12) . . ?
O1 C9 C10 118.4(11) . . ?
C11 C10 C9 114.1(11) . . ?
C11 C10 H10A 108.7 . . ?
C9 C10 H10A 108.7 . . ?
C11 C10 H10B 108.7 . . ?
C9 C10 H10B 108.7 . . ?
H10A C10 H10B 107.6 . . ?
C10 C11 C12 116.8(11) . . ?
C10 C11 H11A 108.1 . . ?
C12 C11 H11A 108.1 . . ?
C10 C11 H11B 108.1 . . ?
C12 C11 H11B 108.1 . . ?
H11A C11 H11B 107.3 . . ?
O3 C12 O4 125.2(11) . . ?
O3 C12 C11 118.3(10) . . ?
O4 C12 C11 116.3(11) . . ?
C1 N1 C2 116.2(9) . . ?
C1 N1 Ag1 123.2(7) . . ?
C2 N1 Ag1 120.6(6) . . ?
C3 N2 C2 113.8(8) . . ?
C3 N3 C1 116.0(9) . . ?
C1 N4 H4D 120.0 . . ?
C1 N4 H4E 120.0 . . ?
H4D N4 H4E 120.0 . . ?
C2 N5 H5A 120.0 . . ?
C2 N5 H5B 120.0 . . ?
H5A N5 H5B 120.0 . . ?
C5 N6 C6 115.9(8) . . ?
C5 N6 Ag2 120.1(6) . . ?
C6 N6 Ag2 124.0(6) . . ?
C7 N7 C6 114.0(9) . . ?
C7 N8 C5 115.5(9) . . ?
C5 N9 H9A 120.0 . . ?
C5 N9 H9B 120.0 . . ?
H9A N9 H9B 120.0 . . ?
C6 N10 H10C 120.0 . . ?
C6 N10 H10D 120.0 . . ?
H10C N10 H10D 120.0 . . ?
C9 O1 Ag1 109.6(7) . . ?
Ag2 O1W H1WA 109.7 . . ?
Ag2 O1W H1WB 115.6 . . ?
H1WA O1W H1WB 97.2 . . ?
C12 O3 Ag1 113.3(7) . 2_666 ?

loop_
_geom_bond_atom_site_label_1
_geom_bond_atom_site_label_2
_geom_bond_distance
_geom_bond_site_symmetry_2
_geom_bond_publ_flag
Ag1 N1 2.243(8) . y
Ag1 O3 2.267(7) 2_666 y
Ag1 O1 2.384(8) . y
Ag1 Ag2 3.1463(16) . y
Ag2 O1W 2.150(8) . y
Ag2 N6 2.163(8) . y
C1 N1 1.330(12) . ?
C1 N4 1.338(13) . ?
C1 N3 1.363(12) . ?
C2 N5 1.314(13) . ?
C2 N2 1.360(13) . ?
C2 N1 1.361(13) . ?
C3 N3 1.314(13) . ?
C3 N2 1.326(13) . ?
C3 C4 1.470(14) . ?
C4 H4A 0.9800 . ?
C4 H4B 0.9800 . ?
C4 H4C 0.9800 . ?
C5 N6 1.342(13) . ?
C5 N8 1.343(13) . ?
C5 N9 1.351(13) . ?
C6 N6 1.341(12) . ?
C6 N10 1.353(13) . ?
C6 N7 1.354(13) . ?
C7 N8 1.319(12) . ?
C7 N7 1.329(12) . ?
C7 C8 1.485(14) . ?
C8 H8A 0.9800 . ?
C8 H8B 0.9800 . ?
C8 H8C 0.9800 . ?
C9 O2 1.244(14) . ?
C9 O1 1.276(14) . ?
C9 C10 1.507(14) . ?
C10 C11 1.506(17) . ?
C10 H10A 0.9900 . ?
C10 H10B 0.9900 . ?
C11 C12 1.503(15) . ?
C11 H11A 0.9900 . ?
C11 H11B 0.9900 . ?
C12 O3 1.252(14) . ?
C12 O4 1.258(14) . ?
N4 H4D 0.8800 . ?
N4 H4E 0.8800 . ?
N5 H5A 0.8800 . ?
N5 H5B 0.8800 . ?
N9 H9A 0.8800 . ?
N9 H9B 0.8800 . ?
N10 H10C 0.8800 . ?
N10 H10D 0.8800 . ?
O1W H1WA 0.8500 . ?
O1W H1WB 0.8500 . ?
O2W O2W 1.15(5) 2_776 ?
O3 Ag1 2.267(7) 2_666 ?

loop_
_geom_hbond_atom_site_label_D
_geom_hbond_atom_site_label_H
_geom_hbond_atom_site_label_A
_geom_hbond_distance_DH
_geom_hbond_distance_HA
_geom_hbond_distance_DA
_geom_hbond_angle_DHA
_geom_hbond_site_symmetry_A
N4 H4D O1 0.88 2.26 3.134(12) 172.6 .
N4 H4E N8 0.88 2.22 3.099(12) 175.2 2_565
N5 H5A N7 0.88 2.06 2.935(12) 176.4 2
N5 H5B O4 0.88 2.10 2.906(12) 152.8 2_666
N9 H9A O2 0.88 2.10 2.891(12) 149.1 .
N9 H9B N3 0.88 2.01 2.881(12) 170.5 2_565
N10 H10C O4 0.88 2.64 3.249(14) 127.2 2_666
N10 H10D N2 0.88 2.26 3.138(12) 174.1 2
O1W H1WA O2 0.85 2.11 2.957(13) 174.4 2_566
O1W H1WB O3 0.85 2.31 3.123(12) 160.7 .
